data_7026140
loop_
_publ_author_name
'Bowmaker, Graham A.'
'Pakawatchai, Chaveng'
'Saithong, Saowanit'
'Skelton, Brian W.'
'White, Allan H.'

_publ_section_title
;
 Novel complexes of silver(I) sulfate with 1-methylimidazole-2-thione:
 structures and vibrational spectroscopy.
;
_journal_issue 28
_journal_name_full 'Dalton transactions (Cambridge, England : 2003)'
_journal_page_first 6542
_journal_page_last 6550
_journal_paper_doi 10.1039/c0dt00231c
_journal_volume 39
_journal_year 2010
_chemical_formula_moiety 'C32 H48 Ag6 N16 O12 S11, 9.5(H2 O)'
_chemical_formula_sum 'C32 H67 Ag6 N16 O21.5 S11'
_chemical_formula_weight 2019.9
_chemical_name_systematic
;
?
;
_space_group_IT_number 14
_symmetry_cell_setting monoclinic
_symmetry_space_group_name_Hall '-P 2yn'
_symmetry_space_group_name_H-M 'P 1 21/n 1'
_atom_sites_solution_hydrogens geom
_atom_sites_solution_primary direct
_atom_sites_solution_secondary difmap
_audit_creation_date 2009-12-14T21:57:05-00:00
_audit_creation_method 'WinGX routine CIF_UPDATE'
_cell_angle_alpha 90
_cell_angle_beta 113.3180(10)
_cell_angle_gamma 90
_cell_formula_units_Z 4
_cell_length_a 18.5850(10)
_cell_length_b 18.3390(10)
_cell_length_c 22.201(2)
_cell_measurement_reflns_used 8192
_cell_measurement_temperature 150(2)
_cell_measurement_theta_max 29.1
_cell_measurement_theta_min 2.2
_cell_volume 6948.7(8)
_computing_cell_refinement 'Siemens SAINT (Siemens, 1995)'
_computing_data_collection 'Siemens SMART (Siemens, 1995)'
_computing_data_reduction 'xtal ADDREF SORTRF'
_computing_molecular_graphics ORTEPII
_computing_publication_material WinGX
_computing_structure_refinement 'SHELXL-97 (Sheldrick, 2008)'
_computing_structure_solution xtal
_diffrn_ambient_temperature 150(2)
_diffrn_measured_fraction_theta_full 0.995
_diffrn_measured_fraction_theta_max 0.935
_diffrn_measurement_device_type
;
Bruker SMART CCD diffractometer
;
_diffrn_measurement_method '\w scans'
_diffrn_radiation_monochromator graphite
_diffrn_radiation_type MoK\a
_diffrn_radiation_wavelength 0.71073
_diffrn_reflns_av_R_equivalents 0.0448
_diffrn_reflns_av_unetI/netI 0.0311
_diffrn_reflns_limit_h_max 24
_diffrn_reflns_limit_h_min -25
_diffrn_reflns_limit_k_max 24
_diffrn_reflns_limit_k_min -24
_diffrn_reflns_limit_l_max 29
_diffrn_reflns_limit_l_min -30
_diffrn_reflns_number 74064
_diffrn_reflns_theta_full 28
_diffrn_reflns_theta_max 29.14
_diffrn_reflns_theta_min 1.22
_exptl_absorpt_coefficient_mu 2.063
_exptl_absorpt_correction_T_max .914
_exptl_absorpt_correction_T_min .574
_exptl_absorpt_correction_type multi-scan
_exptl_absorpt_process_details
;
SADABS; Sheldrick, 1996

;
_exptl_crystal_colour colourless
_exptl_crystal_density_diffrn 1.931
_exptl_crystal_density_method 'not measured'
_exptl_crystal_description plate
_exptl_crystal_F_000 4004
_exptl_crystal_size_max 0.45
_exptl_crystal_size_mid 0.45
_exptl_crystal_size_min 0.08
_refine_diff_density_max 3.696
_refine_diff_density_min -2.674
_refine_diff_density_rms 0.291
_refine_ls_extinction_method none
_refine_ls_goodness_of_fit_ref 1.078
_refine_ls_hydrogen_treatment constr
_refine_ls_matrix_type full
_refine_ls_number_parameters 845
_refine_ls_number_reflns 17500
_refine_ls_number_restraints 34
_refine_ls_restrained_S_all 1.079
_refine_ls_R_factor_all 0.0943
_refine_ls_R_factor_gt 0.071
_refine_ls_shift/su_max 0.026
_refine_ls_shift/su_mean 0.001
_refine_ls_structure_factor_coef Fsqd
_refine_ls_weighting_details 'calc w=1/[\s^2^(Fo^2^)+(0.1406P)^2^+22.7863P] where P=(Fo^2^+2Fc^2^)/3'
_refine_ls_weighting_scheme calc
_refine_ls_wR_factor_gt 0.221
_refine_ls_wR_factor_ref 0.2388
_reflns_number_gt 12697
_reflns_number_total 17500
_reflns_threshold_expression I>2\s(I)
_cod_data_source_file c0dt00231c.txt
_cod_data_source_block agsoim
_cod_original_sg_symbol_Hall -P_2yn
_cod_original_sg_symbol_H-M P_1_21/n_1
_cod_original_formula_sum 'C32 H67 Ag6 N16 O21.50 S11'
_cod_database_code 7026140

loop_
_symmetry_equiv_pos_as_xyz
'x, y, z'
'-x+1/2, y+1/2, -z+1/2'
'-x, -y, -z'
'x-1/2, -y-1/2, z-1/2'

loop_
_atom_site_label
_atom_site_type_symbol
_atom_site_fract_x
_atom_site_fract_y
_atom_site_fract_z
_atom_site_U_iso_or_equiv
_atom_site_adp_type
_atom_site_occupancy
_atom_site_symmetry_multiplicity
_atom_site_calc_flag
_atom_site_refinement_flags
_atom_site_disorder_assembly
_atom_site_disorder_group
Ag1 Ag 0.60452(3) 0.91575(3) 0.13124(3) 0.05034(16) Uani 1 1 d . A .
Ag2 Ag 0.61161(5) 0.81051(4) 0.27062(4) 0.0665(2) Uani 1 1 d . A .
Ag3 Ag 0.46962(4) 0.80277(3) 0.11569(3) 0.05435(17) Uani 1 1 d . . .
Ag4 Ag 0.36418(4) 0.94322(3) 0.04209(3) 0.05269(17) Uani 1 1 d . . .
Ag5 Ag 0.26562(4) 0.75916(4) -0.09020(4) 0.05881(18) Uani 1 1 d . . .
Ag6 Ag 0.41150(4) 0.88103(3) -0.07858(3) 0.0611(2) Uani 1 1 d . . .
S1 S 0.67473(10) 1.00985(9) 0.07671(9) 0.0411(4) Uani 1 1 d . . .
C11 C 0.7747(4) 1.0172(3) 0.1146(4) 0.0425(15) Uani 1 1 d . A .
N12 N 0.8201(3) 1.0331(3) 0.1781(3) 0.0455(13) Uani 1 1 d . . .
C121 C 0.7893(5) 1.0529(5) 0.2274(4) 0.0553(19) Uani 1 1 d . A .
H12A H 0.7533 1.0942 0.2115 0.083 Uiso 1 1 calc R . .
H12B H 0.8328 1.0665 0.2684 0.083 Uiso 1 1 calc R . .
H12C H 0.7614 1.0111 0.2354 0.083 Uiso 1 1 calc R . .
C13 C 0.8972(4) 1.0268(4) 0.1896(5) 0.055(2) Uani 1 1 d . A .
H13 H 0.94 1.0357 0.2301 0.066 Uiso 1 1 calc R . .
C14 C 0.9022(5) 1.0058(5) 0.1343(6) 0.066(3) Uani 1 1 d . . .
H14 H 0.949 0.9969 0.1279 0.079 Uiso 1 1 calc R A .
N15 N 0.8268(4) 0.9995(4) 0.0878(4) 0.0526(15) Uani 1 1 d . A .
H15 H 0.8142 0.986 0.0469 0.063 Uiso 1 1 calc R . .
S2 S 0.70580(9) 0.85198(9) 0.22414(8) 0.0369(3) Uani 1 1 d . . .
C21 C 0.7249(3) 0.7790(3) 0.1834(3) 0.0330(12) Uani 1 1 d . A .
N22 N 0.7846(3) 0.7762(3) 0.1637(3) 0.0394(12) Uani 1 1 d . . .
C221 C 0.8375(5) 0.8364(4) 0.1668(4) 0.0517(18) Uani 1 1 d . A .
H22A H 0.8203 0.8599 0.1237 0.077 Uiso 1 1 calc R . .
H22B H 0.8908 0.8175 0.1791 0.077 Uiso 1 1 calc R . .
H22C H 0.837 0.872 0.1995 0.077 Uiso 1 1 calc R . .
C23 C 0.7856(5) 0.7076(4) 0.1362(4) 0.0474(16) Uani 1 1 d . A .
H23 H 0.8212 0.6912 0.118 0.057 Uiso 1 1 calc R . .
C24 C 0.7254(5) 0.6692(4) 0.1407(4) 0.0465(16) Uani 1 1 d . . .
H24 H 0.7109 0.6206 0.1263 0.056 Uiso 1 1 calc R A .
N25 N 0.6892(3) 0.7139(3) 0.1701(3) 0.0392(12) Uani 1 1 d . A .
H25 H 0.6485 0.7016 0.1788 0.047 Uiso 1 1 calc R . .
S3 S 0.62109(12) 0.71506(10) 0.35598(10) 0.0480(4) Uani 1 1 d . . .
C31 C 0.5850(5) 0.7618(4) 0.4053(4) 0.0483(16) Uani 1 1 d . A .
N32 N 0.5553(5) 0.7297(5) 0.4451(5) 0.070(2) Uani 1 1 d . . .
C321 C 0.5438(11) 0.6530(7) 0.4502(9) 0.113(5) Uani 1 1 d . A .
H32A H 0.4876 0.6426 0.4339 0.17 Uiso 1 1 calc R . .
H32B H 0.5693 0.638 0.4962 0.17 Uiso 1 1 calc R . .
H32C H 0.5668 0.6261 0.424 0.17 Uiso 1 1 calc R . .
C33 C 0.5334(7) 0.7839(7) 0.4779(7) 0.086(3) Uani 1 1 d . A .
H33 H 0.51 0.7773 0.5086 0.103 Uiso 1 1 calc R . .
C34 C 0.5523(7) 0.8498(6) 0.4570(6) 0.074(3) Uani 1 1 d . . .
H34 H 0.5443 0.8971 0.4705 0.089 Uiso 1 1 calc R A .
N35 N 0.5836(4) 0.8335(4) 0.4143(4) 0.0525(15) Uani 1 1 d . A .
H35 H 0.6013 0.866 0.3944 0.063 Uiso 1 1 calc R . .
S4 S 0.49204(9) 1.00953(8) 0.11042(8) 0.0347(3) Uani 1 1 d . . .
C41 C 0.4807(4) 1.0284(4) 0.1820(3) 0.0427(14) Uani 1 1 d . A .
N42 N 0.5401(4) 1.0412(3) 0.2409(3) 0.0521(15) Uani 1 1 d . . .
C421 C 0.6219(5) 1.0442(5) 0.2539(4) 0.057(2) Uani 1 1 d . A .
H42A H 0.6377 0.9988 0.2394 0.086 Uiso 1 1 calc R . .
H42B H 0.6521 1.0506 0.3011 0.086 Uiso 1 1 calc R . .
H42C H 0.6319 1.0854 0.2302 0.086 Uiso 1 1 calc R . .
C43 C 0.5083(8) 1.0528(7) 0.2869(6) 0.082(3) Uani 1 1 d . A .
H43 H 0.5363 1.0609 0.3326 0.099 Uiso 1 1 calc R . .
C44 C 0.4290(9) 1.0505(9) 0.2537(7) 0.101(5) Uani 1 1 d . . .
H44 H 0.3909 1.0587 0.2715 0.121 Uiso 1 1 calc R A .
N45 N 0.4144(5) 1.0337(5) 0.1888(4) 0.072(2) Uani 1 1 d . A .
H45 H 0.3678 1.0277 0.1572 0.087 Uiso 1 1 calc R . .
S5 S 0.46727(12) 0.85279(11) 0.22088(10) 0.0503(4) Uani 1 1 d . A .
C51 C 0.4265(6) 0.7832(7) 0.2491(5) 0.072(3) Uani 1 1 d . . .
N52 N 0.3871(7) 0.7863(8) 0.2854(7) 0.107(4) Uani 1 1 d . A .
C521 C 0.3693(11) 0.8524(12) 0.3072(9) 0.134(7) Uani 1 1 d . . .
H52A H 0.4164 0.883 0.3242 0.201 Uiso 1 1 calc R A .
H52B H 0.3507 0.8434 0.3421 0.201 Uiso 1 1 calc R . .
H52C H 0.3284 0.8775 0.2706 0.201 Uiso 1 1 calc R . .
C53 C 0.3698(8) 0.7171(9) 0.2999(8) 0.101(4) Uani 1 1 d . . .
H53 H 0.3418 0.7059 0.3265 0.122 Uiso 1 1 calc R A .
C54 C 0.3970(8) 0.6708(9) 0.2721(8) 0.107(5) Uani 1 1 d . A .
H54 H 0.3934 0.6192 0.2731 0.129 Uiso 1 1 calc R . .
N55 N 0.4321(6) 0.7104(6) 0.2411(5) 0.096(4) Uani 1 1 d . A .
H55 H 0.4563 0.6913 0.2179 0.115 Uiso 1 1 calc R . .
S6 S 0.32181(13) 0.80979(11) 0.02908(10) 0.0511(4) Uani 1 1 d . A .
C61 C 0.2669(5) 0.7947(5) 0.0747(5) 0.0561(19) Uani 1 1 d . . .
N62 N 0.2476(5) 0.7285(5) 0.0913(5) 0.066(2) Uani 1 1 d . A .
C621 C 0.2704(7) 0.6591(5) 0.0723(6) 0.070(2) Uani 1 1 d . . .
H62A H 0.2464 0.6543 0.0244 0.104 Uiso 1 1 calc R A .
H62B H 0.2526 0.6191 0.0923 0.104 Uiso 1 1 calc R . .
H62C H 0.3275 0.6572 0.0873 0.104 Uiso 1 1 calc R . .
C63 C 0.2069(7) 0.7381(8) 0.1315(7) 0.089(4) Uani 1 1 d . . .
H63 H 0.188 0.701 0.1513 0.107 Uiso 1 1 calc R A .
C64 C 0.1995(8) 0.8108(8) 0.1365(9) 0.102(5) Uani 1 1 d . A .
H64 H 0.1732 0.8348 0.1599 0.123 Uiso 1 1 calc R . .
N65 N 0.2372(5) 0.8438(5) 0.1016(5) 0.071(2) Uani 1 1 d . A .
H65 H 0.2409 0.8913 0.0977 0.085 Uiso 1 1 calc R . .
S7 S 0.34190(9) 0.78630(8) -0.16043(8) 0.0367(3) Uani 1 1 d . A .
C71 C 0.4002(4) 0.7114(3) -0.1557(3) 0.0359(13) Uani 1 1 d . . .
N72 N 0.4608(4) 0.7096(3) -0.1745(3) 0.0483(14) Uani 1 1 d . A .
C721 C 0.4940(6) 0.7724(5) -0.1945(6) 0.068(3) Uani 1 1 d . . .
H72A H 0.4589 0.7874 -0.2388 0.101 Uiso 1 1 calc R A .
H72B H 0.5452 0.7593 -0.1943 0.101 Uiso 1 1 calc R . .
H72C H 0.5003 0.8127 -0.1639 0.101 Uiso 1 1 calc R . .
C73 C 0.4859(6) 0.6379(5) -0.1709(4) 0.061(2) Uani 1 1 d . . .
H73 H 0.5282 0.6207 -0.1808 0.074 Uiso 1 1 calc R A .
C74 C 0.4396(5) 0.5976(4) -0.1508(4) 0.060(2) Uani 1 1 d . A .
H74 H 0.4422 0.5462 -0.1449 0.072 Uiso 1 1 calc R . .
N75 N 0.3886(4) 0.6431(3) -0.1405(3) 0.0458(14) Uani 1 1 d . A .
H75 H 0.3528 0.6298 -0.126 0.055 Uiso 1 1 calc R . .
S8 S 0.51976(9) 0.84136(8) 0.02786(7) 0.0351(3) Uani 1 1 d . A .
C81 C 0.5633(4) 0.7675(3) 0.0073(3) 0.0375(13) Uani 1 1 d . . .
N82 N 0.6208(4) 0.7690(3) -0.0137(3) 0.0444(13) Uani 1 1 d . A .
C821 C 0.6624(5) 0.8332(5) -0.0206(5) 0.0544(18) Uani 1 1 d . . .
H82A H 0.6404 0.8493 -0.0664 0.082 Uiso 1 1 calc R A .
H82B H 0.718 0.8214 -0.0074 0.082 Uiso 1 1 calc R . .
H82C H 0.657 0.8723 0.0075 0.082 Uiso 1 1 calc R . .
C83 C 0.6380(5) 0.6980(4) -0.0267(4) 0.0556(19) Uani 1 1 d . . .
H83 H 0.677 0.6839 -0.042 0.067 Uiso 1 1 calc R A .
C84 C 0.5897(5) 0.6541(4) -0.0135(4) 0.056(2) Uani 1 1 d . A .
H84 H 0.5876 0.6025 -0.0175 0.067 Uiso 1 1 calc R . .
N85 N 0.5431(4) 0.6968(3) 0.0069(3) 0.0432(13) Uani 1 1 d . A .
H85 H 0.5057 0.6805 0.0182 0.052 Uiso 1 1 calc R . .
S01 S 0.24041(13) 0.56074(10) -0.09335(13) 0.0592(5) Uani 1 1 d . . .
O11 O 0.2844(4) 0.6289(3) -0.0744(3) 0.0589(14) Uani 1 1 d . A .
O12 O 0.2351(5) 0.5282(5) -0.0337(5) 0.106(3) Uani 1 1 d . A .
O13 O 0.1595(4) 0.5758(4) -0.1405(3) 0.0643(16) Uani 1 1 d . A .
O14 O 0.2803(4) 0.5115(4) -0.1214(5) 0.102(3) Uani 1 1 d . A .
S02 S 0.20810(13) 1.03955(13) 0.08407(14) 0.0648(6) Uani 1 1 d U A .
O21 O 0.2747(4) 0.9909(4) 0.0922(5) 0.086(2) Uani 1 1 d U . .
O22 O 0.2301(5) 1.0922(6) 0.1361(5) 0.107(3) Uani 1 1 d U . .
O23 O 0.1424(5) 0.9950(5) 0.0793(6) 0.101(3) Uani 1 1 d U . .
O24 O 0.1929(6) 1.0782(5) 0.0223(5) 0.099(2) Uani 1 1 d U . .
S03 S 0.50821(14) 0.61962(17) 0.13103(18) 0.0353(9) Uani 0.739(11) 1 d P A 1
O31 O 0.5399(6) 0.6893(5) 0.1681(5) 0.0476(19) Uani 0.739(11) 1 d P A 1
O32 O 0.5729(4) 0.5788(4) 0.1254(4) 0.049(2) Uani 0.739(11) 1 d P A 1
O33 O 0.4666(5) 0.5775(5) 0.1625(4) 0.060(2) Uani 0.739(11) 1 d P A 1
O34 O 0.4519(4) 0.6421(4) 0.0648(4) 0.0428(18) Uani 0.739(11) 1 d P A 1
S03' S 0.5007(5) 0.6359(4) 0.1588(7) 0.049(3) Uani 0.261(11) 1 d P A 2
O31' O 0.4544(18) 0.6769(12) 0.0968(15) 0.068(8) Uani 0.261(11) 1 d P A 2
O32' O 0.535(2) 0.5684(18) 0.1407(16) 0.076(8) Uiso 0.261(11) 1 d P A 2
O33' O 0.4534(15) 0.6231(11) 0.1941(13) 0.059(6) Uani 0.261(11) 1 d P A 2
O34' O 0.5690(18) 0.6740(15) 0.1968(15) 0.056(7) Uani 0.261(11) 1 d P A 2
O1 O 0.4285(6) 0.5218(5) -0.0142(4) 0.101(3) Uani 1 1 d . . .
O2 O 0.3483(6) 0.4778(5) 0.0940(6) 0.120(4) Uani 1 1 d . . .
O3 O 0.0169(14) 1.2638(9) -0.1418(9) 0.205(9) Uani 1 1 d . . .
O4 O 0.2611(10) 1.0440(12) 0.2699(10) 0.199(9) Uani 1 1 d . . .
O5 O 0.3807(15) 1.0359(12) 0.3942(10) 0.248(12) Uani 1 1 d . . .
O6 O 0.6045(5) 1.0939(8) 0.4743(4) 0.124(4) Uani 1 1 d . . .
O7 O 0.0801(15) 0.9683(15) 0.1730(17) 0.163(12) Uani 0.5 1 d P . .
O8 O 0.5145(9) 1.1114(7) 0.4256(7) 0.067(3) Uani 0.5 1 d P . .
O09 O 0.6343(12) 1.0529(12) 0.5216(11) 0.120(8) Uani 0.5 1 d P . .
O010 O 0.5043(12) 0.4680(13) 0.4588(11) 0.118(7) Uani 0.5 1 d P . .
O011 O 0.113(2) 1.197(2) -0.0217(19) 0.189(13) Uiso 0.5 1 d P . .
O012 O 0.348(3) 0.446(3) 0.218(3) 0.25(2) Uiso 0.5 1 d P . .
O013 O 0.382(2) 1.301(2) 0.262(2) 0.192(14) Uiso 0.5 1 d P . .

loop_
_atom_site_aniso_label
_atom_site_aniso_U_11
_atom_site_aniso_U_22
_atom_site_aniso_U_33
_atom_site_aniso_U_23
_atom_site_aniso_U_13
_atom_site_aniso_U_12
Ag1 0.0443(3) 0.0410(3) 0.0467(3) -0.0031(2) -0.0022(2) 0.0087(2)
Ag2 0.0757(5) 0.0621(4) 0.0848(5) 0.0073(3) 0.0562(4) 0.0041(3)
Ag3 0.0728(4) 0.0457(3) 0.0457(3) 0.0054(2) 0.0246(3) -0.0003(3)
Ag4 0.0440(3) 0.0465(3) 0.0549(3) -0.0008(2) 0.0060(3) -0.0019(2)
Ag5 0.0497(3) 0.0621(4) 0.0713(4) 0.0012(3) 0.0310(3) -0.0067(3)
Ag6 0.0745(4) 0.0456(3) 0.0391(3) -0.0089(2) -0.0034(3) 0.0214(3)
S1 0.0367(8) 0.0333(7) 0.0464(9) -0.0003(6) 0.0092(7) 0.0020(6)
C11 0.037(3) 0.028(3) 0.056(4) 0.004(3) 0.011(3) 0.001(2)
N12 0.036(3) 0.034(3) 0.052(3) 0.004(2) 0.002(3) -0.003(2)
C121 0.043(4) 0.057(4) 0.048(4) -0.005(3) -0.001(3) -0.001(3)
C13 0.033(3) 0.044(4) 0.075(6) 0.003(4) 0.009(4) -0.006(3)
C14 0.036(4) 0.053(5) 0.098(7) 0.007(5) 0.015(4) -0.004(3)
N15 0.054(4) 0.043(3) 0.067(4) 0.001(3) 0.031(3) -0.005(3)
S2 0.0327(7) 0.0388(7) 0.0346(7) 0.0024(6) 0.0082(6) 0.0018(6)
C21 0.026(3) 0.033(3) 0.033(3) 0.001(2) 0.003(2) 0.002(2)
N22 0.037(3) 0.037(3) 0.043(3) 0.011(2) 0.015(2) 0.006(2)
C221 0.048(4) 0.047(4) 0.063(5) 0.010(3) 0.025(4) -0.007(3)
C23 0.056(4) 0.044(4) 0.042(4) 0.004(3) 0.020(3) 0.011(3)
C24 0.051(4) 0.036(3) 0.045(4) 0.002(3) 0.010(3) 0.002(3)
N25 0.042(3) 0.035(3) 0.036(3) -0.002(2) 0.011(2) -0.003(2)
S3 0.0483(10) 0.0439(9) 0.0503(10) -0.0024(7) 0.0179(8) 0.0027(7)
C31 0.045(4) 0.051(4) 0.052(4) 0.005(3) 0.023(3) 0.007(3)
N32 0.082(6) 0.064(5) 0.081(6) 0.007(4) 0.052(5) 0.003(4)
C321 0.165(15) 0.072(7) 0.153(14) 0.032(8) 0.115(13) 0.007(8)
C33 0.091(8) 0.099(8) 0.100(9) -0.015(7) 0.071(8) -0.008(6)
C34 0.086(7) 0.073(6) 0.080(7) -0.007(5) 0.051(6) 0.006(5)
N35 0.051(4) 0.052(4) 0.062(4) 0.001(3) 0.030(3) 0.002(3)
S4 0.0340(7) 0.0296(6) 0.0353(7) 0.0013(5) 0.0083(6) 0.0026(5)
C41 0.052(4) 0.036(3) 0.039(3) -0.001(3) 0.017(3) 0.003(3)
N42 0.069(4) 0.040(3) 0.041(3) -0.001(3) 0.016(3) -0.003(3)
C421 0.059(5) 0.048(4) 0.045(4) -0.004(3) -0.001(3) -0.003(3)
C43 0.099(9) 0.098(8) 0.061(6) -0.021(6) 0.043(6) -0.005(7)
C44 0.114(11) 0.129(11) 0.092(9) -0.038(8) 0.076(9) -0.015(9)
N45 0.065(5) 0.088(6) 0.073(5) -0.018(4) 0.037(4) 0.000(4)
S5 0.0541(11) 0.0512(10) 0.0470(9) 0.0014(8) 0.0215(8) 0.0005(8)
C51 0.047(5) 0.093(7) 0.067(6) 0.021(5) 0.012(4) -0.016(5)
N52 0.087(7) 0.140(11) 0.126(10) 0.034(8) 0.077(8) 0.017(7)
C521 0.132(14) 0.180(19) 0.128(14) -0.002(13) 0.093(12) 0.010(13)
C53 0.088(9) 0.126(12) 0.119(11) 0.020(9) 0.072(9) -0.016(8)
C54 0.083(9) 0.108(11) 0.126(12) 0.030(9) 0.035(9) -0.027(8)
N55 0.073(6) 0.100(7) 0.085(7) 0.024(6) -0.002(5) -0.040(5)
S6 0.0593(11) 0.0474(9) 0.0516(10) -0.0101(8) 0.0271(9) -0.0137(8)
C61 0.050(4) 0.059(5) 0.059(5) -0.007(4) 0.022(4) -0.002(4)
N62 0.057(4) 0.067(5) 0.087(6) 0.000(4) 0.041(4) -0.009(3)
C621 0.078(6) 0.055(5) 0.087(7) -0.004(5) 0.045(6) -0.011(4)
C63 0.080(8) 0.105(9) 0.106(9) -0.005(7) 0.063(7) -0.007(7)
C64 0.094(9) 0.101(9) 0.153(14) -0.019(9) 0.092(10) -0.002(7)
N65 0.062(5) 0.071(5) 0.090(6) -0.011(4) 0.042(5) 0.006(4)
S7 0.0352(7) 0.0338(7) 0.0373(7) 0.0018(6) 0.0105(6) 0.0027(6)
C71 0.030(3) 0.033(3) 0.033(3) -0.001(2) 0.000(2) -0.001(2)
N72 0.049(3) 0.041(3) 0.055(4) -0.005(3) 0.020(3) 0.006(3)
C721 0.069(6) 0.062(5) 0.093(7) 0.016(5) 0.054(6) 0.005(4)
C73 0.067(5) 0.056(5) 0.051(4) -0.006(4) 0.012(4) 0.023(4)
C74 0.055(5) 0.038(4) 0.060(5) 0.002(3) -0.007(4) 0.006(3)
N75 0.041(3) 0.030(3) 0.051(3) 0.008(2) 0.000(3) -0.001(2)
S8 0.0377(8) 0.0294(6) 0.0336(7) -0.0011(5) 0.0092(6) 0.0007(5)
C81 0.039(3) 0.031(3) 0.036(3) 0.001(2) 0.007(3) 0.002(2)
N82 0.047(3) 0.039(3) 0.044(3) -0.004(2) 0.015(3) 0.006(2)
C821 0.055(4) 0.051(4) 0.064(5) -0.003(4) 0.030(4) 0.003(3)
C83 0.065(5) 0.041(4) 0.056(5) -0.008(3) 0.018(4) 0.011(3)
C84 0.060(5) 0.037(3) 0.053(4) -0.009(3) 0.004(4) 0.016(3)
N85 0.046(3) 0.027(2) 0.045(3) -0.003(2) 0.005(3) -0.002(2)
S01 0.0501(11) 0.0335(8) 0.0769(14) -0.0052(8) 0.0070(10) -0.0023(7)
O11 0.071(4) 0.036(3) 0.068(4) -0.004(2) 0.027(3) -0.005(2)
O12 0.084(5) 0.076(5) 0.139(8) 0.045(5) 0.022(5) -0.021(4)
O13 0.054(3) 0.067(4) 0.066(4) -0.019(3) 0.016(3) 0.002(3)
O14 0.060(4) 0.078(5) 0.161(9) -0.065(5) 0.037(5) -0.003(4)
S02 0.0493(11) 0.0582(12) 0.0919(17) -0.0121(11) 0.0332(11) 0.0043(9)
O21 0.056(4) 0.082(5) 0.131(6) -0.030(4) 0.050(4) -0.002(3)
O22 0.079(5) 0.116(7) 0.118(7) -0.044(5) 0.032(5) 0.016(5)
O23 0.059(4) 0.102(6) 0.151(8) 0.005(5) 0.050(5) -0.001(4)
O24 0.111(7) 0.079(5) 0.107(6) -0.004(4) 0.045(5) 0.011(5)
S03 0.0345(11) 0.0268(12) 0.0395(15) 0.0036(11) 0.0091(10) -0.0037(8)
O31 0.048(5) 0.044(4) 0.051(5) -0.015(4) 0.018(4) -0.004(4)
O32 0.042(4) 0.033(3) 0.055(4) 0.001(3) 0.002(3) 0.004(3)
O33 0.056(5) 0.070(5) 0.052(4) 0.016(4) 0.020(4) -0.017(4)
O34 0.032(3) 0.043(4) 0.047(4) 0.007(3) 0.009(3) 0.005(3)
S03' 0.054(4) 0.028(3) 0.060(6) -0.004(3) 0.018(4) 0.006(3)
O31' 0.11(2) 0.023(9) 0.076(17) 0.009(11) 0.037(15) 0.018(10)
O33' 0.081(16) 0.032(10) 0.081(16) -0.002(10) 0.048(14) -0.003(9)
O34' 0.052(16) 0.053(14) 0.057(16) 0.009(12) 0.016(13) 0.002(11)
O1 0.134(8) 0.068(5) 0.082(5) -0.003(4) 0.023(5) -0.007(5)
O2 0.092(6) 0.078(6) 0.176(11) 0.004(6) 0.038(7) 0.006(5)
O3 0.34(3) 0.150(13) 0.211(17) 0.008(12) 0.200(19) 0.005(15)
O4 0.156(13) 0.25(2) 0.228(18) 0.115(16) 0.119(14) 0.074(13)
O5 0.39(3) 0.243(19) 0.221(18) -0.108(16) 0.24(2) -0.17(2)
O6 0.071(5) 0.243(13) 0.060(4) -0.014(6) 0.027(4) 0.066(7)
O7 0.130(18) 0.16(2) 0.27(3) -0.06(2) 0.16(2) -0.046(16)
O8 0.090(9) 0.071(8) 0.063(7) -0.004(6) 0.055(7) 0.008(7)
O09 0.095(13) 0.128(16) 0.130(16) 0.086(14) 0.039(12) 0.050(12)
O010 0.089(13) 0.140(18) 0.131(17) 0.043(14) 0.048(12) -0.009(12)

loop_
_atom_type_symbol
_atom_type_description
_atom_type_scat_dispersion_real
_atom_type_scat_dispersion_imag
_atom_type_scat_source
C C 0.0033 0.0016 'International Tables Vol C Tables 4.2.6.8 and 6.1.1.4'
H H 0 0 'International Tables Vol C Tables 4.2.6.8 and 6.1.1.4'
Ag Ag -0.8971 1.1015 'International Tables Vol C Tables 4.2.6.8 and 6.1.1.4'
N N 0.0061 0.0033 'International Tables Vol C Tables 4.2.6.8 and 6.1.1.4'
O O 0.0106 0.006 'International Tables Vol C Tables 4.2.6.8 and 6.1.1.4'
S S 0.1246 0.1234 'International Tables Vol C Tables 4.2.6.8 and 6.1.1.4'

loop_
_geom_angle_atom_site_label_1
_geom_angle_atom_site_label_2
_geom_angle_atom_site_label_3
_geom_angle
_geom_angle_site_symmetry_1
_geom_angle_site_symmetry_3
S2 Ag1 S8 118.99(5) . .
S2 Ag1 S4 138.99(6) . .
S8 Ag1 S4 91.53(5) . .
S2 Ag1 S1 109.33(6) . .
S8 Ag1 S1 99.79(6) . .
S4 Ag1 S1 89.70(5) . .
S2 Ag1 Ag3 95.18(4) . .
S8 Ag1 Ag3 51.87(4) . .
S4 Ag1 Ag3 82.38(4) . .
S1 Ag1 Ag3 149.99(4) . .
S2 Ag2 S3 132.23(7) . .
S2 Ag2 S5 121.02(6) . .
S3 Ag2 S5 106.26(7) . .
O31' Ag3 O31 42.5(7) . .
O31' Ag3 S5 118.5(7) . .
O31 Ag3 S5 94.0(2) . .
O31' Ag3 S8 101.0(7) . .
O31 Ag3 S8 107.7(2) . .
S5 Ag3 S8 138.20(6) . .
O31' Ag3 S6 84.3(7) . .
O31 Ag3 S6 125.4(2) . .
S5 Ag3 S6 105.06(7) . .
S8 Ag3 S6 91.10(6) . .
O31' Ag3 Ag1 134.4(7) . .
O31 Ag3 Ag1 104.5(2) . .
S5 Ag3 Ag1 87.95(5) . .
S8 Ag3 Ag1 52.63(4) . .
S6 Ag3 Ag1 126.44(5) . .
O31' Ag3 Ag4 133.1(7) . .
O31 Ag3 Ag4 175.2(2) . .
S5 Ag3 Ag4 87.10(5) . .
S8 Ag3 Ag4 74.25(4) . .
S6 Ag3 Ag4 49.84(4) . .
Ag1 Ag3 Ag4 80.23(2) . .
O21 Ag4 S6 98.99(19) . .
O21 Ag4 S4 101.24(19) . .
S6 Ag4 S4 133.95(7) . .
O21 Ag4 S1 111.8(2) . 3_675
S6 Ag4 S1 104.72(6) . 3_675
S4 Ag4 S1 105.35(6) . 3_675
O21 Ag4 Ag3 115.3(2) . .
S6 Ag4 Ag3 52.83(5) . .
S4 Ag4 Ag3 81.12(4) . .
S1 Ag4 Ag3 130.06(5) 3_675 .
O21 Ag4 Ag6 155.8(2) . .
S6 Ag4 Ag6 75.45(5) . .
S4 Ag4 Ag6 99.21(4) . .
S1 Ag4 Ag6 49.58(4) 3_675 .
Ag3 Ag4 Ag6 80.50(2) . .
O11 Ag5 S3 108.68(16) . 4_575
O11 Ag5 S7 101.48(16) . .
S3 Ag5 S7 115.00(6) 4_575 .
O11 Ag5 S6 103.17(16) . .
S3 Ag5 S6 109.83(7) 4_575 .
S7 Ag5 S6 117.29(6) . .
S7 Ag6 S8 118.36(5) . .
S7 Ag6 S1 114.17(6) . 3_675
S8 Ag6 S1 118.59(6) . 3_675
S7 Ag6 S4 119.39(6) . 3_675
S8 Ag6 S4 94.89(5) . 3_675
S1 Ag6 S4 85.21(5) 3_675 3_675
S7 Ag6 Ag4 127.03(5) . .
S8 Ag6 Ag4 73.32(4) . .
S1 Ag6 Ag4 50.00(4) 3_675 .
S4 Ag6 Ag4 109.73(4) 3_675 .
C11 S1 Ag6 119.5(2) . 3_675
C11 S1 Ag4 106.5(3) . 3_675
Ag6 S1 Ag4 80.41(5) 3_675 3_675
C11 S1 Ag1 116.7(2) . .
Ag6 S1 Ag1 94.28(6) 3_675 .
Ag4 S1 Ag1 132.40(7) 3_675 .
N12 C11 N15 104.4(6) . .
N12 C11 S1 129.3(6) . .
N15 C11 S1 126.0(6) . .
C11 N12 C13 110.7(7) . .
C11 N12 C121 124.3(6) . .
C13 N12 C121 125.0(7) . .
N12 C121 H12A 109.5 . .
N12 C121 H12B 109.5 . .
H12A C121 H12B 109.5 . .
N12 C121 H12C 109.5 . .
H12A C121 H12C 109.5 . .
H12B C121 H12C 109.5 . .
C14 C13 N12 107.8(8) . .
C14 C13 H13 126.1 . .
N12 C13 H13 126.1 . .
C13 C14 N15 107.3(8) . .
C13 C14 H14 126.4 . .
N15 C14 H14 126.4 . .
C11 N15 C14 109.9(8) . .
C11 N15 H15 125 . .
C14 N15 H15 125 . .
C21 S2 Ag1 100.2(2) . .
C21 S2 Ag2 107.8(2) . .
Ag1 S2 Ag2 93.59(6) . .
N25 C21 N22 107.1(6) . .
N25 C21 S2 128.3(5) . .
N22 C21 S2 124.5(5) . .
C21 N22 C23 109.4(6) . .
C21 N22 C221 125.6(6) . .
C23 N22 C221 125.0(6) . .
N22 C221 H22A 109.5 . .
N22 C221 H22B 109.5 . .
H22A C221 H22B 109.5 . .
N22 C221 H22C 109.5 . .
H22A C221 H22C 109.5 . .
H22B C221 H22C 109.5 . .
C24 C23 N22 106.2(6) . .
C24 C23 H23 126.9 . .
N22 C23 H23 126.9 . .
C23 C24 N25 107.4(6) . .
C23 C24 H24 126.3 . .
N25 C24 H24 126.3 . .
C21 N25 C24 110.1(6) . .
C21 N25 H25 125 . .
C24 N25 H25 125 . .
C31 S3 Ag5 102.5(3) . 4_676
C31 S3 Ag2 101.7(3) . .
Ag5 S3 Ag2 88.31(7) 4_676 .
N35 C31 N32 107.2(7) . .
N35 C31 S3 128.5(6) . .
N32 C31 S3 124.3(6) . .
C31 N32 C33 108.3(8) . .
C31 N32 C321 126.3(9) . .
C33 N32 C321 125.3(9) . .
N32 C321 H32A 109.5 . .
N32 C321 H32B 109.5 . .
H32A C321 H32B 109.5 . .
N32 C321 H32C 109.5 . .
H32A C321 H32C 109.5 . .
H32B C321 H32C 109.5 . .
N32 C33 C34 106.3(9) . .
N32 C33 H33 126.8 . .
C34 C33 H33 126.8 . .
N35 C34 C33 106.5(9) . .
N35 C34 H34 126.7 . .
C33 C34 H34 126.7 . .
C34 N35 C31 111.6(8) . .
C34 N35 H35 124.2 . .
C31 N35 H35 124.2 . .
C41 S4 Ag4 102.6(3) . .
C41 S4 Ag1 110.6(2) . .
Ag4 S4 Ag1 106.42(6) . .
C41 S4 Ag6 113.1(3) . 3_675
Ag4 S4 Ag6 133.48(6) . 3_675
Ag1 S4 Ag6 88.32(5) . 3_675
N45 C41 N42 108.7(7) . .
N45 C41 S4 126.2(6) . .
N42 C41 S4 125.1(6) . .
C41 N42 C43 108.5(8) . .
C41 N42 C421 126.5(7) . .
C43 N42 C421 125.0(8) . .
N42 C421 H42A 109.5 . .
N42 C421 H42B 109.5 . .
H42A C421 H42B 109.5 . .
N42 C421 H42C 109.5 . .
H42A C421 H42C 109.5 . .
H42B C421 H42C 109.5 . .
C44 C43 N42 106.3(10) . .
C44 C43 H43 126.8 . .
N42 C43 H43 126.8 . .
C43 C44 N45 107.0(9) . .
C43 C44 H44 126.5 . .
N45 C44 H44 126.5 . .
C41 N45 C44 109.4(10) . .
C41 N45 H45 125.3 . .
C44 N45 H45 125.3 . .
C51 S5 Ag3 103.8(4) . .
C51 S5 Ag2 98.8(4) . .
Ag3 S5 Ag2 83.74(7) . .
N52 C51 N55 102.6(11) . .
N52 C51 S5 129.5(12) . .
N55 C51 S5 127.9(10) . .
C51 N52 C53 110.4(13) . .
C51 N52 C521 121.9(13) . .
C53 N52 C521 127.7(12) . .
N52 C521 H52A 109.5 . .
N52 C521 H52B 109.5 . .
H52A C521 H52B 109.5 . .
N52 C521 H52C 109.5 . .
H52A C521 H52C 109.5 . .
H52B C521 H52C 109.5 . .
C54 C53 N52 109.2(11) . .
C54 C53 H53 125.4 . .
N52 C53 H53 125.4 . .
C53 C54 N55 104.9(14) . .
C53 C54 H54 127.6 . .
N55 C54 H54 127.6 . .
C54 N55 C51 112.9(14) . .
C54 N55 H55 123.5 . .
C51 N55 H55 123.5 . .
C61 S6 Ag4 108.4(3) . .
C61 S6 Ag5 116.7(3) . .
Ag4 S6 Ag5 116.02(8) . .
C61 S6 Ag3 104.4(3) . .
Ag4 S6 Ag3 77.32(6) . .
Ag5 S6 Ag3 126.98(8) . .
N65 C61 N62 106.6(8) . .
N65 C61 S6 127.5(8) . .
N62 C61 S6 125.9(7) . .
C61 N62 C63 109.3(9) . .
C61 N62 C621 124.3(8) . .
C63 N62 C621 126.3(9) . .
N62 C621 H62A 109.5 . .
N62 C621 H62B 109.5 . .
H62A C621 H62B 109.5 . .
N62 C621 H62C 109.5 . .
H62A C621 H62C 109.5 . .
H62B C621 H62C 109.5 . .
C64 C63 N62 106.1(11) . .
C64 C63 H63 126.9 . .
N62 C63 H63 126.9 . .
C63 C64 N65 107.3(10) . .
C63 C64 H64 126.4 . .
N65 C64 H64 126.4 . .
C61 N65 C64 110.7(10) . .
C61 N65 H65 124.7 . .
C64 N65 H65 124.7 . .
C71 S7 Ag6 112.4(2) . .
C71 S7 Ag5 107.2(2) . .
Ag6 S7 Ag5 86.75(6) . .
N75 C71 N72 107.0(6) . .
N75 C71 S7 127.0(5) . .
N72 C71 S7 125.5(5) . .
C71 N72 C73 107.9(7) . .
C71 N72 C721 125.6(6) . .
C73 N72 C721 126.5(8) . .
N72 C721 H72A 109.5 . .
N72 C721 H72B 109.5 . .
H72A C721 H72B 109.5 . .
N72 C721 H72C 109.5 . .
H72A C721 H72C 109.5 . .
H72B C721 H72C 109.5 . .
C74 C73 N72 107.4(8) . .
C74 C73 H73 126.3 . .
N72 C73 H73 126.3 . .
C73 C74 N75 107.5(7) . .
C73 C74 H74 126.2 . .
N75 C74 H74 126.2 . .
C71 N75 C74 110.1(7) . .
C71 N75 H75 125 . .
C74 N75 H75 125 . .
C81 S8 Ag6 105.1(2) . .
C81 S8 Ag3 109.4(2) . .
Ag6 S8 Ag3 113.24(7) . .
C81 S8 Ag1 117.5(2) . .
Ag6 S8 Ag1 130.87(6) . .
Ag3 S8 Ag1 75.50(5) . .
N82 C81 N85 106.3(6) . .
N82 C81 S8 127.1(5) . .
N85 C81 S8 126.6(6) . .
C81 N82 C83 109.5(7) . .
C81 N82 C821 126.4(6) . .
C83 N82 C821 124.0(7) . .
N82 C821 H82A 109.5 . .
N82 C821 H82B 109.5 . .
H82A C821 H82B 109.5 . .
N82 C821 H82C 109.5 . .
H82A C821 H82C 109.5 . .
H82B C821 H82C 109.5 . .
C84 C83 N82 106.9(7) . .
C84 C83 H83 126.6 . .
N82 C83 H83 126.6 . .
C83 C84 N85 107.4(7) . .
C83 C84 H84 126.3 . .
N85 C84 H84 126.3 . .
C81 N85 C84 109.9(7) . .
C81 N85 H85 125 . .
C84 N85 H85 125 . .
O14 S01 O11 109.4(4) . .
O14 S01 O13 111.1(5) . .
O11 S01 O13 109.9(4) . .
O14 S01 O12 110.8(6) . .
O11 S01 O12 108.2(5) . .
O13 S01 O12 107.3(5) . .
S01 O11 Ag5 140.4(4) . .
O22 S02 O23 113.9(6) . .
O22 S02 O24 108.3(6) . .
O23 S02 O24 111.2(6) . .
O22 S02 O21 110.5(5) . .
O23 S02 O21 108.2(5) . .
O24 S02 O21 104.4(5) . .
S02 O21 Ag4 146.1(6) . .
O33 S03 O32 112.4(5) . .
O33 S03 O34 108.8(4) . .
O32 S03 O34 109.8(5) . .
O33 S03 O31 110.8(6) . .
O32 S03 O31 108.9(5) . .
O34 S03 O31 106.0(5) . .
S03 O31 Ag3 115.8(6) . .
O34' S03' O33' 111.2(18) . .
O34' S03' O31' 110.9(16) . .
O33' S03' O31' 109.5(17) . .
O34' S03' O32' 101.1(18) . .
O33' S03' O32' 115.4(16) . .
O31' S03' O32' 108.3(17) . .
S03' O31' Ag3 110.1(16) . .

loop_
_geom_bond_atom_site_label_1
_geom_bond_atom_site_label_2
_geom_bond_distance
_geom_bond_site_symmetry_2
Ag1 S2 2.4680(16) .
Ag1 S8 2.5976(16) .
Ag1 S4 2.6032(16) .
Ag1 S1 2.7198(19) .
Ag1 Ag3 3.1642(9) .
Ag2 S2 2.4775(18) .
Ag2 S3 2.534(2) .
Ag2 S5 2.583(2) .
Ag3 O31' 2.34(2) .
Ag3 O31 2.487(11) .
Ag3 S5 2.526(2) .
Ag3 S8 2.5709(17) .
Ag3 S6 2.660(2) .
Ag3 Ag4 3.2572(9) .
Ag4 O21 2.496(7) .
Ag4 S6 2.552(2) .
Ag4 S4 2.5639(16) .
Ag4 S1 2.5903(19) 3_675
Ag4 Ag6 3.3341(10) .
Ag5 O11 2.420(5) .
Ag5 S3 2.515(2) 4_575
Ag5 S7 2.5373(18) .
Ag5 S6 2.603(2) .
Ag6 S7 2.4764(17) .
Ag6 S8 2.5294(16) .
Ag6 S1 2.5744(17) 3_675
Ag6 S4 2.9570(18) 3_675
S1 C11 1.715(7) .
S1 Ag6 2.5744(17) 3_675
S1 Ag4 2.5903(19) 3_675
C11 N12 1.357(10) .
C11 N15 1.360(10) .
N12 C13 1.359(10) .
N12 C121 1.468(11) .
C121 H12A 0.98 .
C121 H12B 0.98 .
C121 H12C 0.98 .
C13 C14 1.323(14) .
C13 H13 0.95 .
C14 N15 1.377(11) .
C14 H14 0.95 .
N15 H15 0.88 .
S2 C21 1.728(6) .
C21 N25 1.340(8) .
C21 N22 1.347(8) .
N22 C23 1.402(9) .
N22 C221 1.462(9) .
C221 H22A 0.98 .
C221 H22B 0.98 .
C221 H22C 0.98 .
C23 C24 1.359(11) .
C23 H23 0.95 .
C24 N25 1.377(10) .
C24 H24 0.95 .
N25 H25 0.88 .
S3 C31 1.721(8) .
S3 Ag5 2.515(2) 4_676
C31 N35 1.331(10) .
C31 N32 1.348(11) .
N32 C33 1.386(14) .
N32 C321 1.433(15) .
C321 H32A 0.98 .
C321 H32B 0.98 .
C321 H32C 0.98 .
C33 C34 1.388(17) .
C33 H33 0.95 .
C34 N35 1.329(11) .
C34 H34 0.95 .
N35 H35 0.88 .
S4 C41 1.718(7) .
S4 Ag6 2.9570(18) 3_675
C41 N45 1.302(11) .
C41 N42 1.357(10) .
N42 C43 1.384(12) .
N42 C421 1.433(12) .
C421 H42A 0.98 .
C421 H42B 0.98 .
C421 H42C 0.98 .
C43 C44 1.363(19) .
C43 H43 0.95 .
C44 N45 1.392(14) .
C44 H44 0.95 .
N45 H45 0.88 .
S5 C51 1.724(10) .
C51 N52 1.288(14) .
C51 N55 1.356(17) .
N52 C53 1.377(19) .
N52 C521 1.39(2) .
C521 H52A 0.98 .
C521 H52B 0.98 .
C521 H52C 0.98 .
C53 C54 1.27(2) .
C53 H53 0.95 .
C54 N55 1.334(16) .
C54 H54 0.95 .
N55 H55 0.88 .
S6 C61 1.721(9) .
C61 N65 1.317(11) .
C61 N62 1.357(12) .
N62 C63 1.390(13) .
N62 C621 1.456(13) .
C621 H62A 0.98 .
C621 H62B 0.98 .
C621 H62C 0.98 .
C63 C64 1.350(19) .
C63 H63 0.95 .
C64 N65 1.374(15) .
C64 H64 0.95 .
N65 H65 0.88 .
S7 C71 1.727(7) .
C71 N75 1.335(8) .
C71 N72 1.349(9) .
N72 C73 1.386(10) .
N72 C721 1.456(11) .
C721 H72A 0.98 .
C721 H72B 0.98 .
C721 H72C 0.98 .
C73 C74 1.338(14) .
C73 H73 0.95 .
C74 N75 1.350(11) .
C74 H74 0.95 .
N75 H75 0.88 .
S8 C81 1.730(7) .
C81 N82 1.323(9) .
C81 N85 1.349(8) .
N82 C83 1.399(9) .
N82 C821 1.449(10) .
C821 H82A 0.98 .
C821 H82B 0.98 .
C821 H82C 0.98 .
C83 C84 1.322(13) .
C83 H83 0.95 .
C84 N85 1.369(10) .
C84 H84 0.95 .
N85 H85 0.88 .
S01 O14 1.455(7) .
S01 O11 1.462(6) .
S01 O13 1.479(7) .
S01 O12 1.492(10) .
S02 O22 1.436(9) .
S02 O23 1.438(9) .
S02 O24 1.468(10) .
S02 O21 1.478(7) .
S03 O33 1.453(8) .
S03 O32 1.463(8) .
S03 O34 1.486(7) .
S03 O31 1.507(8) .
S03' O34' 1.40(3) .
S03' O33' 1.41(3) .
S03' O31' 1.50(3) .
S03' O32' 1.52(3) .

loop_
_geom_hbond_atom_site_label_D
_geom_hbond_atom_site_label_H
_geom_hbond_atom_site_label_A
_geom_hbond_distance_DH
_geom_hbond_distance_HA
_geom_hbond_distance_DA
_geom_hbond_angle_DHA
_geom_hbond_site_symmetry_A
N15 H15 O24 0.88 1.9 2.727(12) 156.3 3_675
N25 H25 O34' 0.88 1.75 2.63(3) 178 .
N25 H25 O31 0.88 1.95 2.794(11) 160 .
N35 H35 O13 0.88 1.89 2.755(9) 167.6 4_676
N45 H45 O21 0.88 1.88 2.747(12) 166.1 .
N45 H45 S02 0.88 2.77 3.614(9) 161.2 .
N55 H55 O33' 0.88 1.35 2.03(3) 130.4 .
N55 H55 O31 0.88 2.24 3.060(16) 155.9 .
N55 H55 O34' 0.88 2.34 3.14(3) 151.1 .
N55 H55 O33 0.88 2.47 3.206(17) 141.9 .
N65 H65 O21 0.88 1.95 2.814(13) 166.4 .
N65 H65 O23 0.88 2.56 3.217(13) 132.2 .
N75 H75 O11 0.88 2.02 2.867(10) 161 .
N75 H75 O14 0.88 2.58 3.277(11) 137 .
N85 H85 O34 0.88 1.84 2.694(10) 163 .
N85 H85 O31' 0.88 2.3 3.07(3) 147 .
